data_2103861
loop_
_publ_author_name
'Bowes, Katharine F.'
'Ferguson, George'
'Lough, Alan J.'
'Glidewell, Christopher'

_publ_section_title
;
 Phosphonopropionic acid as a building block in supramolecular
 chemistry: salts with organic diamines
;
_journal_issue 2
_journal_name_full 'Acta Crystallographica Section B'
_journal_page_first 248
_journal_page_last 262
_journal_paper_doi 10.1107/S0108768102021237
_journal_volume 59
_journal_year 2003
_chemical_formula_moiety 'C6 H16 N2 2+, 2(C3 H6 O5 P 1-), 2(H2 O)'
_chemical_formula_sum 'C12 H32 N2 O12 P2'
_chemical_formula_weight 458.34
_chemical_name_systematic
;
N,N'-Dimethylpiperazine--phosphonopropionic acid--water  (1/2/2)
;
_space_group_IT_number 14
_symmetry_cell_setting monoclinic
_symmetry_space_group_name_Hall '-P 2ybc'
_symmetry_space_group_name_H-M 'P 1 21/c 1'
_atom_sites_solution_hydrogens geom
_atom_sites_solution_primary direct
_atom_sites_solution_secondary difmap
_cell_angle_alpha 90.00
_cell_angle_beta 111.4092(10)
_cell_angle_gamma 90.00
_cell_formula_units_Z 2
_cell_length_a 6.9270(2)
_cell_length_b 20.6027(5)
_cell_length_c 8.0115(2)
_cell_measurement_reflns_used 2415
_cell_measurement_temperature 150.0(10)
_cell_measurement_theta_max 27.48
_cell_measurement_theta_min 2.90
_cell_volume 1064.47(5)
_computing_cell_refinement 'DENZO-SMN (Otwinowski & Minor, 1997)'
_computing_data_collection 'Kappa-CCD server software (Nonius, 1997)'
_computing_data_reduction 'DENZO-SMN (Otwinowski & Minor, 1997)'
_computing_molecular_graphics 'PLATON (Spek, 2002)'
_computing_publication_material 'SHELXL-97 (Sheldrick, 1997a) and PRPKAPPA (Ferguson, 1999)'
_computing_structure_refinement 'SHELXL-97 (Sheldrick, 1997a)'
_computing_structure_solution 'SHELXS-97 (Sheldrick, 1997b)'
_diffrn_ambient_temperature 150.0(10)
_diffrn_measured_fraction_theta_full 0.995
_diffrn_measured_fraction_theta_max 0.995
_diffrn_measurement_device_type Kappa-CCD
_diffrn_measurement_method '\f scans, and \w scans with \k offsets'
_diffrn_radiation_monochromator graphite
_diffrn_radiation_source 'fine-focus sealed X-ray tube'
_diffrn_radiation_type 'Mo K\a'
_diffrn_radiation_wavelength 0.71073
_diffrn_reflns_av_R_equivalents 0.035
_diffrn_reflns_av_sigmaI/netI 0.0438
_diffrn_reflns_limit_h_max 8
_diffrn_reflns_limit_h_min -8
_diffrn_reflns_limit_k_max 26
_diffrn_reflns_limit_k_min -26
_diffrn_reflns_limit_l_max 10
_diffrn_reflns_limit_l_min -10
_diffrn_reflns_number 6838
_diffrn_reflns_theta_full 27.48
_diffrn_reflns_theta_max 27.48
_diffrn_reflns_theta_min 2.90
_diffrn_standards_decay_% 0
_exptl_absorpt_coefficient_mu 0.264
_exptl_absorpt_correction_type none
_exptl_crystal_colour colourless
_exptl_crystal_density_diffrn 1.430
_exptl_crystal_density_method 'not measured'
_exptl_crystal_description block
_exptl_crystal_F_000 488
_exptl_crystal_size_max 0.32
_exptl_crystal_size_mid 0.22
_exptl_crystal_size_min 0.16
_refine_diff_density_max 0.344
_refine_diff_density_min -0.481
_refine_ls_extinction_method none
_refine_ls_goodness_of_fit_ref 1.046
_refine_ls_hydrogen_treatment constr
_refine_ls_matrix_type full
_refine_ls_number_parameters 135
_refine_ls_number_reflns 2415
_refine_ls_number_restraints 0
_refine_ls_restrained_S_all 1.046
_refine_ls_R_factor_all 0.0473
_refine_ls_R_factor_gt 0.0358
_refine_ls_shift/su_max 0.001
_refine_ls_shift/su_mean 0.000
_refine_ls_structure_factor_coef Fsqd
_refine_ls_weighting_details 'w=1/[\s^2^(Fo^2^)+(0.0402P)^2^+0.3605P] where P=(Fo^2^+2Fc^2^)/3'
_refine_ls_weighting_scheme calc
_refine_ls_wR_factor_gt 0.0866
_refine_ls_wR_factor_ref 0.0923
_reflns_number_gt 1990
_reflns_number_total 2415
_reflns_threshold_expression >2\s(I)
_cod_data_source_file bm0061.cif
_cod_data_source_block IV
_cod_original_sg_symbol_H-M 'P 21/c'
_cod_database_code 2103861
_cod_database_fobs_code 2103861

loop_
_symmetry_equiv_pos_as_xyz
'x, y, z'
'-x, y+1/2, -z+1/2'
'-x, -y, -z'
'x, -y-1/2, z-1/2'

loop_
_atom_site_label
_atom_site_fract_x
_atom_site_fract_y
_atom_site_fract_z
_atom_site_U_iso_or_equiv
_atom_site_adp_type
_atom_site_calc_flag
_atom_site_refinement_flags
_atom_site_occupancy
_atom_site_type_symbol
P1 0.29332(6) 0.382569(18) 0.06467(5) 0.01690(13) Uani d . 1 P
O1 -0.2948(2) 0.22877(6) -0.2716(2) 0.0426(4) Uani d . 1 O
O2 -0.03885(19) 0.18412(6) -0.04435(18) 0.0369(3) Uani d . 1 O
O3 0.21194(18) 0.42239(5) -0.11368(14) 0.0244(3) Uani d . 1 O
O4 0.19661(16) 0.40809(5) 0.19357(14) 0.0216(3) Uani d . 1 O
O5 0.52786(16) 0.38202(5) 0.14543(16) 0.0247(3) Uani d . 1 O
C1 -0.1178(2) 0.23078(8) -0.1329(2) 0.0247(4) Uani d . 1 C
C2 -0.0318(3) 0.29874(8) -0.1004(2) 0.0280(4) Uani d . 1 C
C3 0.2023(2) 0.30174(7) -0.0040(2) 0.0228(3) Uani d . 1 C
N11 0.45581(19) 0.43241(6) 0.51960(16) 0.0189(3) Uani d . 1 N
C12 0.6670(2) 0.45397(8) 0.5346(2) 0.0210(3) Uani d . 1 C
C13 0.6520(2) 0.51458(8) 0.4228(2) 0.0218(3) Uani d . 1 C
C14 0.4643(3) 0.37154(8) 0.6226(2) 0.0270(4) Uani d . 1 C
O6 0.1965(2) 0.54462(7) -0.0611(3) 0.0298(6) Uani d P 0.928(6) O
O61 0.154(3) 0.5377(9) -0.161(4) 0.025 Uiso d P 0.072(6) O
H1 -0.3442 0.1911 -0.2824 0.064 Uiso calc R 1 H
H3 0.2154 0.4622 -0.0898 0.037 Uiso calc R 1 H
H2A -0.0985 0.3225 -0.0284 0.034 Uiso calc R 1 H
H2B -0.0689 0.3212 -0.2171 0.034 Uiso calc R 1 H
H3A 0.2702 0.2849 -0.0846 0.027 Uiso calc R 1 H
H3B 0.2426 0.2733 0.1029 0.027 Uiso calc R 1 H
H11 0.3803 0.4238 0.3994 0.023 Uiso calc R 1 H
H12A 0.7359 0.4189 0.4925 0.025 Uiso calc R 1 H
H12B 0.7517 0.4632 0.6616 0.025 Uiso calc R 1 H
H13A 0.7930 0.5291 0.4358 0.026 Uiso calc R 1 H
H13B 0.5750 0.5045 0.2948 0.026 Uiso calc R 1 H
H14A 0.3232 0.3581 0.6075 0.040 Uiso calc R 1 H
H14B 0.5443 0.3792 0.7499 0.040 Uiso calc R 1 H
H14C 0.5310 0.3373 0.5780 0.040 Uiso calc R 1 H
H61 0.0767 0.5599 -0.1065 0.065 Uiso d . 1 H
H62 0.2756 0.5670 -0.0951 0.065 Uiso d . 1 H

loop_
_atom_site_aniso_label
_atom_site_aniso_U_11
_atom_site_aniso_U_22
_atom_site_aniso_U_33
_atom_site_aniso_U_12
_atom_site_aniso_U_13
_atom_site_aniso_U_23
P1 0.0139(2) 0.0155(2) 0.0197(2) 0.00018(14) 0.00415(15) 0.00017(15)
O1 0.0290(7) 0.0225(7) 0.0541(8) -0.0081(5) -0.0114(6) 0.0042(6)
O2 0.0297(7) 0.0246(7) 0.0443(8) -0.0030(5) -0.0008(6) 0.0058(6)
O3 0.0310(6) 0.0210(6) 0.0209(6) 0.0010(5) 0.0092(5) 0.0017(5)
O4 0.0179(5) 0.0264(6) 0.0190(5) 0.0007(5) 0.0049(4) -0.0025(5)
O5 0.0141(6) 0.0189(6) 0.0376(7) 0.0002(4) 0.0053(5) 0.0007(5)
C1 0.0191(8) 0.0214(8) 0.0300(8) -0.0015(7) 0.0046(7) -0.0001(7)
C2 0.0204(8) 0.0198(8) 0.0357(9) -0.0021(6) 0.0007(7) 0.0000(7)
C3 0.0194(8) 0.0180(8) 0.0287(8) -0.0004(6) 0.0059(7) -0.0008(7)
N11 0.0193(6) 0.0185(6) 0.0168(6) -0.0007(5) 0.0043(5) -0.0008(5)
C12 0.0166(7) 0.0212(8) 0.0237(8) 0.0001(6) 0.0054(6) -0.0022(6)
C13 0.0204(8) 0.0219(8) 0.0238(8) -0.0006(6) 0.0088(6) -0.0021(6)
C14 0.0287(9) 0.0206(8) 0.0283(9) -0.0017(7) 0.0064(7) 0.0045(7)
O6 0.0210(7) 0.0211(7) 0.0492(16) 0.0033(5) 0.0152(8) 0.0065(7)

loop_
_atom_type_symbol
_atom_type_description
_atom_type_scat_dispersion_real
_atom_type_scat_dispersion_imag
_atom_type_scat_source
C C 0.0033 0.0016 'International Tables Vol C Tables 4.2.6.8 and 6.1.1.4'
H H 0.0000 0.0000 'International Tables Vol C Tables 4.2.6.8 and 6.1.1.4'
N N 0.0061 0.0033 'International Tables Vol C Tables 4.2.6.8 and 6.1.1.4'
O O 0.0106 0.0060 'International Tables Vol C Tables 4.2.6.8 and 6.1.1.4'
P P 0.1023 0.0942 'International Tables Vol C Tables 4.2.6.8 and 6.1.1.4'

loop_
_geom_angle_atom_site_label_1
_geom_angle_atom_site_label_2
_geom_angle_atom_site_label_3
_geom_angle_site_symmetry_1
_geom_angle
_geom_angle_publ_flag
O5 P1 O4 . 112.57(6) no
O5 P1 O3 . 111.54(7) no
O4 P1 O3 . 109.82(6) no
O5 P1 C3 . 109.05(7) no
O4 P1 C3 . 109.73(7) no
O3 P1 C3 . 103.74(7) no
C1 O1 H1 . 109.5 no
P1 O3 H3 . 109.5 no
O2 C1 O1 . 123.67(15) no
O2 C1 C2 . 125.13(15) no
O1 C1 C2 . 111.20(14) no
C1 C2 C3 . 113.98(14) no
C1 C2 H2A . 108.8 no
C3 C2 H2A . 108.8 no
C1 C2 H2B . 108.8 no
C3 C2 H2B . 108.8 no
H2A C2 H2B . 107.7 no
C2 C3 P1 . 112.55(11) no
C2 C3 H3A . 109.1 no
P1 C3 H3A . 109.1 no
C2 C3 H3B . 109.1 no
P1 C3 H3B . 109.1 no
H3A C3 H3B . 107.8 no
C13 N11 C14 3_666 111.63(12) no
C13 N11 C12 3_666 110.18(12) no
C14 N11 C12 . 111.51(12) no
C13 N11 H11 3_666 107.8 no
C14 N11 H11 . 107.8 no
C12 N11 H11 . 107.8 no
N11 C12 C13 . 110.10(12) no
N11 C12 H12A . 109.6 no
C13 C12 H12A . 109.6 no
N11 C12 H12B . 109.6 no
C13 C12 H12B . 109.6 no
H12A C12 H12B . 108.2 no
N11 C13 C12 3_666 110.76(12) no
N11 C13 H13A 3_666 109.5 no
C12 C13 H13A . 109.5 no
N11 C13 H13B 3_666 109.5 no
C12 C13 H13B . 109.5 no
H13A C13 H13B . 108.1 no
N11 C14 H14A . 109.5 no
N11 C14 H14B . 109.5 no
H14A C14 H14B . 109.5 no
N11 C14 H14C . 109.5 no
H14A C14 H14C . 109.5 no
H14B C14 H14C . 109.5 no
O61 O6 H61 . 70.6 no
O61 O6 H62 . 79.1 no
H61 O6 H62 . 108.5 no
O6 O61 H61 . 58.7 no
O6 O61 H62 . 53.8 no
H61 O61 H62 . 88.6 no

loop_
_geom_bond_atom_site_label_1
_geom_bond_atom_site_label_2
_geom_bond_site_symmetry_2
_geom_bond_distance
_geom_bond_publ_flag
P1 O5 . 1.5136(11) no
P1 O4 . 1.5154(11) no
P1 O3 . 1.5635(11) no
P1 C3 . 1.7945(16) no
O1 C1 . 1.3212(19) no
O1 H1 . 0.84 no
O2 C1 . 1.201(2) no
O3 H3 . 0.84 no
C1 C2 . 1.507(2) no
C2 C3 . 1.521(2) no
C2 H2A . 0.99 no
C2 H2B . 0.99 no
C3 H3A . 0.99 no
C3 H3B . 0.99 no
N11 C13 3_666 1.488(2) no
N11 C14 . 1.490(2) no
N11 C12 . 1.4911(19) no
N11 H11 . 0.93 no
C12 C13 . 1.518(2) no
C12 H12A . 0.99 no
C12 H12B . 0.99 no
C13 N11 3_666 1.488(2) no
C13 H13A . 0.99 no
C13 H13B . 0.99 no
C14 H14A . 0.98 no
C14 H14B . 0.98 no
C14 H14C . 0.98 no
O6 O61 . 0.76(3) no
O6 H61 . 0.84 no
O6 H62 . 0.84 no
O61 H61 . 0.92 no
O61 H62 . 1.02 no

loop_
_geom_hbond_atom_site_label_D
_geom_hbond_atom_site_label_H
_geom_hbond_atom_site_label_A
_geom_hbond_site_symmetry_A
_geom_hbond_distance_DH
_geom_hbond_distance_HA
_geom_hbond_distance_DA
_geom_hbond_angle_DHA
_geom_hbond_publ_flag
O1 H1 O5 4_465 0.84 1.74 2.562(2) 167 y
O3 H3 O6 . 0.84 1.73 2.562(2) 174 y
N11 H11 O4 . 0.93 1.71 2.622(2) 168 y
O6 H61 O4 3_565 0.84 1.88 2.717(2) 176 y
O6 H62 O5 3_665 0.83 1.88 2.707(2) 174 y

loop_
_geom_torsion_atom_site_label_1
_geom_torsion_atom_site_label_2
_geom_torsion_atom_site_label_3
_geom_torsion_atom_site_label_4
_geom_torsion
_geom_torsion_publ_flag
O3 P1 C3 C2 -56.5(2) no
O4 P1 C3 C2 60.8(2) no
O5 P1 C3 C2 -175.5(2) no
P1 C3 C2 C1 -170.4(2) no
C3 C2 C1 O1 -154.9(2) no
C3 C2 C1 O2 25.9(2) no
